data_2215378
loop_
_publ_author_name
'Demei Tian'
'Bo Hu'
'Yongsheng Niu'

_publ_section_title
;
 <i>N</i>-(4-Azobenzenyl)-5-norbornene-2,3-dicarboximide
;
_journal_coeditor_code BT2500
_journal_issue 10
_journal_name_full 'Acta Crystallographica Section E'
_journal_page_first o4040
_journal_page_last o4040
_journal_paper_doi 10.1107/S1600536807043863
_journal_volume 63
_journal_year 2007
_chemical_formula_iupac ' C21 H17 N3 O2  '
_chemical_formula_moiety ' C21 H17 N3 O2  '
_chemical_formula_sum 'C21 H17 N3 O2'
_chemical_formula_weight 343.38
_chemical_name_systematic
;
N-(4-Azobenzenyl)-5-norbornene-2,3-dicarboximide
;
_space_group_IT_number 15
_symmetry_cell_setting monoclinic
_symmetry_space_group_name_Hall '-C 2yc'
_symmetry_space_group_name_H-M 'C 1 2/c 1'
_atom_sites_solution_hydrogens geom
_atom_sites_solution_primary direct
_atom_sites_solution_secondary difmap
_audit_creation_method SHELXL-97
_cell_angle_alpha 90.00
_cell_angle_beta 119.5670(10)
_cell_angle_gamma 90.00
_cell_formula_units_Z 8
_cell_length_a 25.190(2)
_cell_length_b 6.5076(5)
_cell_length_c 24.2792(19)
_cell_measurement_reflns_used 1899
_cell_measurement_temperature 292(2)
_cell_measurement_theta_max 20.84
_cell_measurement_theta_min 3.24
_cell_volume 3461.7(5)
_computing_cell_refinement 'SMART (Bruker 2001)'
_computing_data_collection 'SMART (Bruker 2001)'
_computing_data_reduction 'SAINT (Bruker 2001)'
_computing_molecular_graphics 'SHELXTL (Bruker 2001)'
_computing_publication_material 'SHELXTL (Bruker 2001)'
_computing_structure_refinement 'SHELXL97 (Sheldrick, 1997)'
_computing_structure_solution 'SHELXS97 (Sheldrick, 1990)'
_diffrn_ambient_temperature 292(2)
_diffrn_measured_fraction_theta_full 0.996
_diffrn_measured_fraction_theta_max 0.996
_diffrn_measurement_device_type 'CCD area detector'
_diffrn_measurement_method '\f and \w scans'
_diffrn_radiation_monochromator graphite
_diffrn_radiation_source 'fine-focus sealed tube'
_diffrn_radiation_type MoK\a
_diffrn_radiation_wavelength 0.71073
_diffrn_reflns_av_R_equivalents 0.0407
_diffrn_reflns_av_sigmaI/netI 0.0438
_diffrn_reflns_limit_h_max 32
_diffrn_reflns_limit_h_min -32
_diffrn_reflns_limit_k_max 7
_diffrn_reflns_limit_k_min -8
_diffrn_reflns_limit_l_max 29
_diffrn_reflns_limit_l_min -31
_diffrn_reflns_number 13859
_diffrn_reflns_theta_full 27.00
_diffrn_reflns_theta_max 27.00
_diffrn_reflns_theta_min 1.86
_exptl_absorpt_coefficient_mu 0.087
_exptl_absorpt_correction_type none
_exptl_crystal_colour red
_exptl_crystal_density_diffrn 1.318
_exptl_crystal_density_method 'not measured'
_exptl_crystal_description block
_exptl_crystal_F_000 1440
_exptl_crystal_size_max 0.20
_exptl_crystal_size_mid 0.20
_exptl_crystal_size_min 0.10
_refine_diff_density_max 0.162
_refine_diff_density_min -0.179
_refine_ls_extinction_method none
_refine_ls_goodness_of_fit_ref 1.059
_refine_ls_hydrogen_treatment constr
_refine_ls_matrix_type full
_refine_ls_number_parameters 254
_refine_ls_number_reflns 3778
_refine_ls_number_restraints 2
_refine_ls_restrained_S_all 1.060
_refine_ls_R_factor_all 0.1008
_refine_ls_R_factor_gt 0.0589
_refine_ls_shift/su_max 0.001
_refine_ls_shift/su_mean 0.000
_refine_ls_structure_factor_coef Fsqd
_refine_ls_weighting_details 'calc w=1/[\s^2^(Fo^2^)+(0.0477P)^2^+1.3571P] where P=(Fo^2^+2Fc^2^)/3'
_refine_ls_weighting_scheme calc
_refine_ls_wR_factor_gt 0.1222
_refine_ls_wR_factor_ref 0.1391
_reflns_number_gt 2363
_reflns_number_total 3778
_reflns_threshold_expression I>2\s(I)
_cod_data_source_file bt2500.cif
_cod_data_source_block I
_cod_depositor_comments
;
The following automatic conversions were performed:
'_symmetry_cell_setting' value 'Monoclinic' changed to 'monoclinic'
according to '/home/saulius/struct/CIF-dictionaries/cif_core.dic'
dictionary named 'cif_core.dic' version 2.4.1 from 2010-06-29.

Automatic conversion script
Id: cif_fix_enum 1527 2010-12-29 10:47:43Z saulius 

The following automatic conversions were performed:

'_symmetry_cell_setting' value 'Monoclinic' changed to 'monoclinic'
according to /home/saulius/struct/CIF-dictionaries/cif_core.dic
dictionary named 'cif_core.dic' version 2.4.1 from 2010-06-29.

Automatic conversion script
Id: cif_fix_values 1715 2011-07-08 13:25:40Z adriana 
;
_cod_original_sg_symbol_Hall '-C 2yc '
_cod_original_sg_symbol_H-M C2/c
_cod_database_code 2215378
_cod_database_fobs_code 2215378

loop_
_symmetry_equiv_pos_as_xyz
'x, y, z'
'-x, y, -z+1/2'
'x+1/2, y+1/2, z'
'-x+1/2, y+1/2, -z+1/2'
'-x, -y, -z'
'x, -y, z-1/2'
'-x+1/2, -y+1/2, -z'
'x+1/2, -y+1/2, z-1/2'

loop_
_atom_site_type_symbol
_atom_site_label
_atom_site_fract_x
_atom_site_fract_y
_atom_site_fract_z
_atom_site_U_iso_or_equiv
_atom_site_adp_type
_atom_site_calc_flag
_atom_site_refinement_flags
_atom_site_occupancy
_atom_site_disorder_assembly
_atom_site_disorder_group
C C1 0.08004(11) 0.3958(5) 0.69015(11) 0.0732(7) Uani d . 1 A .
H H1 0.1091 0.3373 0.7281 0.088 Uiso calc R 1 . .
C C2 0.06036(11) 0.2911(4) 0.63479(12) 0.0678(7) Uani d . 1 . .
H H2 0.0767 0.1626 0.6351 0.081 Uiso calc R 1 . .
C C3 0.01680(10) 0.3736(4) 0.57875(10) 0.0602(6) Uani d . 1 . .
H H3 0.0032 0.3005 0.5412 0.072 Uiso calc R 1 . .
C C4 -0.00677(10) 0.5639(4) 0.57788(11) 0.0618(6) Uani d . 1 . .
H H4 -0.0363 0.6205 0.5398 0.074 Uiso calc R 1 . .
C C5 0.01360(11) 0.6716(4) 0.63394(13) 0.0679(7) Uani d . 1 A .
H H5 -0.0022 0.8010 0.6337 0.081 Uiso calc R 1 . .
C C6 0.05724(11) 0.5864(4) 0.68998(11) 0.0688(7) Uani d D 1 . .
C C7 0.09946(11) 0.8942(5) 0.82488(11) 0.0725(8) Uani d D 1 . .
C C8 0.13603(12) 0.7963(4) 0.88181(12) 0.0699(7) Uani d . 1 A .
H H8 0.1504 0.6646 0.8821 0.084 Uiso calc R 1 . .
C C9 0.15139(10) 0.8937(3) 0.93864(10) 0.0558(6) Uani d . 1 . .
H H9 0.1767 0.8295 0.9771 0.067 Uiso calc R 1 A .
C C10 0.12857(8) 1.0860(3) 0.93703(9) 0.0430(5) Uani d . 1 A .
C C11 0.09270(9) 1.1846(4) 0.88030(9) 0.0554(6) Uani d . 1 . .
H H11 0.0779 1.3159 0.8798 0.067 Uiso calc R 1 A .
C C12 0.07893(10) 1.0891(5) 0.82462(10) 0.0707(7) Uani d . 1 A .
H H12 0.0555 1.1570 0.7864 0.085 Uiso calc R 1 . .
C C13 0.12212(9) 1.1082(3) 1.03599(9) 0.0504(5) Uani d . 1 A .
C C14 0.14222(9) 1.2552(3) 1.09033(9) 0.0522(6) Uani d . 1 . .
H H14 0.1070 1.3146 1.0914 0.063 Uiso calc R 1 . .
C C15 0.17851(9) 1.4214(3) 1.07873(9) 0.0522(5) Uani d . 1 . .
H H15 0.1604 1.5573 1.0756 0.063 Uiso calc R 1 . .
C C16 0.17573(9) 1.3640(3) 1.01730(9) 0.0470(5) Uani d . 1 A .
C C17 0.18936(10) 1.1676(4) 1.15637(9) 0.0629(6) Uani d . 1 . .
H H17 0.1725 1.0893 1.1787 0.075 Uiso calc R 1 . .
C C18 0.23697(11) 1.0607(4) 1.14686(10) 0.0648(7) Uani d . 1 . .
H H18 0.2435 0.9197 1.1484 0.078 Uiso calc R 1 . .
C C19 0.26790(10) 1.2020(4) 1.13589(10) 0.0639(6) Uani d . 1 . .
H H19 0.2998 1.1786 1.1278 0.077 Uiso calc R 1 . .
C C20 0.24259(10) 1.4069(4) 1.13884(10) 0.0607(6) Uani d . 1 . .
H H20 0.2696 1.5250 1.1471 0.073 Uiso calc R 1 . .
C C21 0.22356(11) 1.3637(4) 1.18850(11) 0.0750(7) Uani d . 1 . .
H H21A 0.2580 1.3396 1.2304 0.090 Uiso calc R 1 . .
H H21B 0.1972 1.4693 1.1902 0.090 Uiso calc R 1 . .
N N1 0.08481(19) 0.6515(8) 0.7579(2) 0.0587(14) Uani d PD 0.681(12) A 1
N N2 0.07375(17) 0.8321(8) 0.75791(19) 0.0555(14) Uani d PD 0.681(12) A 1
N N1' 0.0608(4) 0.7694(12) 0.7278(5) 0.053(3) Uani d PD 0.319(12) A 2
N N2' 0.0990(4) 0.7111(15) 0.7852(4) 0.054(3) Uani d PD 0.319(12) A 2
N N3 0.14098(7) 1.1850(2) 0.99484(7) 0.0426(4) Uani d . 1 . .
O O1 0.09449(8) 0.9498(3) 1.02764(7) 0.0773(5) Uani d . 1 . .
O O2 0.19937(8) 1.4485(2) 0.99100(8) 0.0686(5) Uani d . 1 . .

loop_
_atom_site_aniso_label
_atom_site_aniso_U_11
_atom_site_aniso_U_22
_atom_site_aniso_U_33
_atom_site_aniso_U_12
_atom_site_aniso_U_13
_atom_site_aniso_U_23
C1 0.0621(14) 0.108(2) 0.0493(14) 0.0060(14) 0.0272(11) -0.0015(14)
C2 0.0740(16) 0.0677(16) 0.0706(17) 0.0052(13) 0.0426(14) -0.0057(13)
C3 0.0613(13) 0.0777(17) 0.0491(13) -0.0168(12) 0.0331(11) -0.0194(12)
C4 0.0522(13) 0.0806(17) 0.0563(14) -0.0011(12) 0.0296(11) 0.0076(13)
C5 0.0664(15) 0.0599(15) 0.101(2) -0.0058(12) 0.0591(15) -0.0159(14)
C6 0.0588(14) 0.099(2) 0.0625(15) -0.0196(14) 0.0404(13) -0.0319(15)
C7 0.0657(15) 0.113(2) 0.0516(15) -0.0391(15) 0.0388(13) -0.0333(15)
C8 0.0912(18) 0.0579(15) 0.0824(18) -0.0183(13) 0.0594(16) -0.0232(14)
C9 0.0693(14) 0.0482(13) 0.0553(13) -0.0041(11) 0.0349(11) -0.0018(11)
C10 0.0445(10) 0.0465(12) 0.0406(11) -0.0080(9) 0.0229(9) -0.0039(9)
C11 0.0469(11) 0.0739(15) 0.0454(12) 0.0032(10) 0.0227(10) 0.0055(11)
C12 0.0510(13) 0.119(2) 0.0402(12) -0.0088(14) 0.0210(10) -0.0045(14)
C13 0.0465(11) 0.0610(14) 0.0441(11) -0.0087(10) 0.0226(9) -0.0034(10)
C14 0.0428(11) 0.0709(15) 0.0468(12) 0.0027(10) 0.0251(9) -0.0102(10)
C15 0.0613(13) 0.0399(12) 0.0546(12) 0.0064(10) 0.0279(10) -0.0065(10)
C16 0.0519(12) 0.0352(11) 0.0517(12) 0.0022(9) 0.0238(10) 0.0038(9)
C17 0.0655(14) 0.0846(17) 0.0416(12) -0.0100(13) 0.0286(11) -0.0020(12)
C18 0.0693(15) 0.0596(15) 0.0498(13) 0.0124(12) 0.0174(11) 0.0061(11)
C19 0.0440(12) 0.0839(18) 0.0554(13) 0.0080(12) 0.0181(10) -0.0037(13)
C20 0.0565(13) 0.0640(15) 0.0551(13) -0.0147(11) 0.0226(11) -0.0184(11)
C21 0.0697(15) 0.099(2) 0.0496(13) -0.0036(14) 0.0244(12) -0.0237(14)
N1 0.061(3) 0.067(3) 0.047(3) 0.010(2) 0.025(2) 0.000(2)
N2 0.057(2) 0.062(3) 0.046(3) -0.0013(17) 0.025(2) 0.0017(19)
N1' 0.052(4) 0.067(6) 0.030(5) 0.005(4) 0.014(4) -0.007(4)
N2' 0.056(5) 0.068(7) 0.024(5) 0.003(4) 0.010(4) -0.009(4)
N3 0.0480(9) 0.0428(10) 0.0373(8) -0.0031(7) 0.0213(7) -0.0001(7)
O1 0.0894(12) 0.0902(13) 0.0616(10) -0.0448(10) 0.0443(9) -0.0165(9)
O2 0.0898(11) 0.0520(9) 0.0711(10) -0.0171(8) 0.0450(9) 0.0034(8)

loop_
_atom_type_symbol
_atom_type_description
_atom_type_scat_dispersion_real
_atom_type_scat_dispersion_imag
_atom_type_scat_source
C C 0.0033 0.0016 'International Tables Vol C Tables 4.2.6.8 and 6.1.1.4'
H H 0.0000 0.0000 'International Tables Vol C Tables 4.2.6.8 and 6.1.1.4'
N N 0.0061 0.0033 'International Tables Vol C Tables 4.2.6.8 and 6.1.1.4'
O O 0.0106 0.0060 'International Tables Vol C Tables 4.2.6.8 and 6.1.1.4'

loop_
_geom_angle_atom_site_label_1
_geom_angle_atom_site_label_2
_geom_angle_atom_site_label_3
_geom_angle
C2 C1 C6 120.2(2)
C2 C1 H1 119.9
C6 C1 H1 119.9
C1 C2 C3 120.5(2)
C1 C2 H2 119.7
C3 C2 H2 119.7
C2 C3 C4 120.0(2)
C2 C3 H3 120.0
C4 C3 H3 120.0
C3 C4 C5 119.7(2)
C3 C4 H4 120.2
C5 C4 H4 120.2
C6 C5 C4 119.7(2)
C6 C5 H5 120.1
C4 C5 H5 120.1
C1 C6 C5 119.9(2)
C1 C6 N1' 146.4(5)
C5 C6 N1' 93.7(5)
C1 C6 N1 106.7(3)
C5 C6 N1 133.2(3)
C12 C7 C8 119.7(2)
C12 C7 N2 106.8(3)
C8 C7 N2 133.5(3)
C12 C7 N2' 146.5(5)
C8 C7 N2' 93.8(5)
C7 C8 C9 120.4(2)
C7 C8 H8 119.8
C9 C8 H8 119.8
C10 C9 C8 118.8(2)
C10 C9 H9 120.6
C8 C9 H9 120.6
C9 C10 C11 120.9(2)
C9 C10 N3 119.84(18)
C11 C10 N3 119.27(18)
C12 C11 C10 119.8(2)
C12 C11 H11 120.1
C10 C11 H11 120.1
C11 C12 C7 120.4(2)
C11 C12 H12 119.8
C7 C12 H12 119.8
O1 C13 N3 124.03(19)
O1 C13 C14 127.59(19)
N3 C13 C14 108.38(18)
C13 C14 C15 105.19(16)
C13 C14 C17 115.26(18)
C15 C14 C17 103.14(16)
C13 C14 H14 110.9
C15 C14 H14 110.9
C17 C14 H14 110.9
C16 C15 C14 105.49(16)
C16 C15 C20 115.72(17)
C14 C15 C20 102.83(17)
C16 C15 H15 110.8
C14 C15 H15 110.8
C20 C15 H15 110.8
O2 C16 N3 123.68(19)
O2 C16 C15 128.39(19)
N3 C16 C15 107.92(17)
C18 C17 C21 100.03(19)
C18 C17 C14 105.81(17)
C21 C17 C14 99.88(18)
C18 C17 H17 116.2
C21 C17 H17 116.2
C14 C17 H17 116.2
C19 C18 C17 107.8(2)
C19 C18 H18 126.1
C17 C18 H18 126.1
C18 C19 C20 107.7(2)
C18 C19 H19 126.1
C20 C19 H19 126.1
C19 C20 C21 100.4(2)
C19 C20 C15 106.20(17)
C21 C20 C15 99.63(18)
C19 C20 H20 116.1
C21 C20 H20 116.1
C15 C20 H20 116.1
C17 C21 C20 93.94(17)
C17 C21 H21A 112.9
C20 C21 H21A 112.9
C17 C21 H21B 112.9
C20 C21 H21B 112.9
H21A C21 H21B 110.4
N2 N1 C6 107.1(4)
N1 N2 C7 106.9(4)
N2' N1' C6 102.5(7)
N1' N2' C7 102.7(8)
C13 N3 C16 112.89(16)
C13 N3 C10 123.70(16)
C16 N3 C10 123.35(16)

loop_
_geom_bond_atom_site_label_1
_geom_bond_atom_site_label_2
_geom_bond_distance
C1 C2 1.363(3)
C1 C6 1.366(4)
C1 H1 0.9300
C2 C3 1.368(3)
C2 H2 0.9300
C3 C4 1.369(3)
C3 H3 0.9300
C4 C5 1.385(3)
C4 H4 0.9300
C5 C6 1.375(3)
C5 H5 0.9300
C6 N1' 1.480(7)
C6 N1 1.500(5)
C7 C12 1.369(4)
C7 C8 1.381(4)
C7 N2 1.479(5)
C7 N2' 1.529(9)
C8 C9 1.389(3)
C8 H8 0.9300
C9 C10 1.370(3)
C9 H9 0.9300
C10 C11 1.377(3)
C10 N3 1.432(2)
C11 C12 1.368(3)
C11 H11 0.9300
C12 H12 0.9300
C13 O1 1.204(2)
C13 N3 1.393(2)
C13 C14 1.501(3)
C14 C15 1.529(3)
C14 C17 1.558(3)
C14 H14 0.9800
C15 C16 1.505(3)
C15 C20 1.555(3)
C15 H15 0.9800
C16 O2 1.200(2)
C16 N3 1.397(2)
C17 C18 1.499(3)
C17 C21 1.522(3)
C17 H17 0.9800
C18 C19 1.314(3)
C18 H18 0.9300
C19 C20 1.495(3)
C19 H19 0.9300
C20 C21 1.528(3)
C20 H20 0.9800
C21 H21A 0.9700
C21 H21B 0.9700
N1 N2 1.207(9)
N1' N2' 1.298(18)

loop_
_geom_hbond_atom_site_label_D
_geom_hbond_atom_site_label_H
_geom_hbond_atom_site_label_A
_geom_hbond_site_symmetry_A
_geom_hbond_distance_DH
_geom_hbond_distance_HA
_geom_hbond_distance_DA
_geom_hbond_angle_DHA
_geom_hbond_publ_flag
C9 H9 O2 1_545 0.93 2.53 3.155(3) 124.9 yes

loop_
_geom_torsion_atom_site_label_1
_geom_torsion_atom_site_label_2
_geom_torsion_atom_site_label_3
_geom_torsion_atom_site_label_4
_geom_torsion
C6 C1 C2 C3 -1.3(4)
C1 C2 C3 C4 0.9(4)
C2 C3 C4 C5 -0.2(3)
C3 C4 C5 C6 -0.1(3)
C2 C1 C6 C5 1.0(4)
C2 C1 C6 N1' -174.7(6)
C2 C1 C6 N1 176.3(3)
C4 C5 C6 C1 -0.3(4)
C4 C5 C6 N1' 177.3(3)
C4 C5 C6 N1 -174.1(3)
C12 C7 C8 C9 0.8(3)
N2 C7 C8 C9 -177.6(3)
N2' C7 C8 C9 -178.1(4)
C7 C8 C9 C10 1.4(3)
C8 C9 C10 C11 -2.2(3)
C8 C9 C10 N3 176.58(18)
C9 C10 C11 C12 0.8(3)
N3 C10 C11 C12 -177.98(18)
C10 C11 C12 C7 1.5(3)
C8 C7 C12 C11 -2.2(3)
N2 C7 C12 C11 176.6(2)
N2' C7 C12 C11 175.8(7)
O1 C13 C14 C15 176.6(2)
N3 C13 C14 C15 -3.3(2)
O1 C13 C14 C17 63.8(3)
N3 C13 C14 C17 -116.16(19)
C13 C14 C15 C16 1.6(2)
C17 C14 C15 C16 122.73(17)
C13 C14 C15 C20 -120.09(17)
C17 C14 C15 C20 1.1(2)
C14 C15 C16 O2 -177.8(2)
C20 C15 C16 O2 -64.9(3)
C14 C15 C16 N3 0.6(2)
C20 C15 C16 N3 113.55(19)
C13 C14 C17 C18 46.5(2)
C15 C14 C17 C18 -67.5(2)
C13 C14 C17 C21 150.03(18)
C15 C14 C17 C21 36.0(2)
C21 C17 C18 C19 -33.9(2)
C14 C17 C18 C19 69.5(2)
C17 C18 C19 C20 0.9(2)
C18 C19 C20 C21 32.3(2)
C18 C19 C20 C15 -71.1(2)
C16 C15 C20 C19 -48.1(3)
C14 C15 C20 C19 66.3(2)
C16 C15 C20 C21 -152.03(19)
C14 C15 C20 C21 -37.6(2)
C18 C17 C21 C20 49.8(2)
C14 C17 C21 C20 -58.39(19)
C19 C20 C21 C17 -49.44(19)
C15 C20 C21 C17 59.2(2)
C1 C6 N1 N2 168.1(3)
C5 C6 N1 N2 -17.6(5)
N1' C6 N1 N2 -4.2(6)
C6 N1 N2 C7 178.4(3)
C12 C7 N2 N1 -170.9(3)
C8 C7 N2 N1 7.7(5)
N2' C7 N2 N1 8.4(6)
C1 C6 N1' N2' -7.1(10)
C5 C6 N1' N2' 176.6(6)
N1 C6 N1' N2' 6.4(6)
C6 N1' N2' C7 -176.3(5)
C12 C7 N2' N1' -4.1(11)
C8 C7 N2' N1' 174.2(6)
N2 C7 N2' N1' -5.3(5)
O1 C13 N3 C16 -175.9(2)
C14 C13 N3 C16 4.0(2)
O1 C13 N3 C10 1.3(3)
C14 C13 N3 C10 -178.78(16)
O2 C16 N3 C13 175.6(2)
C15 C16 N3 C13 -2.9(2)
O2 C16 N3 C10 -1.7(3)
C15 C16 N3 C10 179.84(16)
C9 C10 N3 C13 -62.1(3)
C11 C10 N3 C13 116.6(2)
C9 C10 N3 C16 114.8(2)
C11 C10 N3 C16 -66.4(2)
